data_1567705
loop_
_publ_author_name
'Stegbauer, Simone'
'Jandl, Christian'
'Bach, Thorsten'

_publ_section_title
;
 Chiral Lewis acid catalysis in a visible light-triggered
 cycloaddition/rearrangement cascade
;
_journal_name_full 'Chemical Science'
_journal_paper_doi 10.1039/D2SC03159K
_journal_year 2022
_chemical_absolute_configuration unk
_chemical_compound_source 'see text'
_chemical_formula_moiety 'C17 H18 O2'
_chemical_formula_sum 'C17 H18 O2'
_chemical_formula_weight 254.31
_space_group_IT_number 19
_space_group_name_Hall 'P 2ac 2ab'
_space_group_name_H-M_alt 'P 21 21 21'
_symmetry_cell_setting orthorhombic
_symmetry_Int_Tables_number 19
_symmetry_space_group_name_Hall 'P 2ac 2ab'
_symmetry_space_group_name_H-M 'P 21 21 21'
_atom_sites_solution_hydrogens geom
_atom_sites_solution_primary iterative
_atom_sites_solution_secondary difmap
_audit_update_record
;
2022-03-12 deposited with the CCDC.	2022-09-19 downloaded from the CCDC.
;
_cell_angle_alpha 90
_cell_angle_beta 90
_cell_angle_gamma 90
_cell_formula_units_Z 4
_cell_length_a 6.4440(8)
_cell_length_b 8.3645(11)
_cell_length_c 24.703(3)
_cell_measurement_reflns_used 9898
_cell_measurement_temperature 100
_cell_measurement_theta_max 26.3368
_cell_measurement_theta_min 2.9401
_cell_volume 1331.5(3)
_computing_cell_refinement 'SAINT (Bruker, 2017)'
_computing_data_collection 'APEX III Control Software (Bruker, 2016)'
_computing_data_reduction 'SAINT (Bruker, 2017)'
_computing_molecular_graphics 'PLATON (Spek, 2011)'
_computing_publication_material 'PLATON (Spek, 2011), enCIFer (Allen, 2004)'
_computing_structure_refinement 'SHELXL-2017 (Sheldrick, 2017), SHELXLE (Huebschle, 2011)'
_computing_structure_solution 'SHELXT (Sheldrick, 2015)'
_diffrn_ambient_temperature 100
_diffrn_detector ' CMOS plate '
_diffrn_detector_area_resol_mean 16
_diffrn_measured_fraction_theta_full 0.999
_diffrn_measured_fraction_theta_max 0.999
_diffrn_measurement_device ' \k-geometry diffractometer '
_diffrn_measurement_device_type ' Bruker Photon CMOS '
_diffrn_measurement_method ' phi- and omega-rotation '
_diffrn_radiation_monochromator 'Helios optic'
_diffrn_radiation_probe x-ray
_diffrn_radiation_source 'IMS microsource'
_diffrn_radiation_type MoK\a
_diffrn_radiation_wavelength 0.71073
_diffrn_reflns_av_R_equivalents 0.0540
_diffrn_reflns_av_unetI/netI 0.0244
_diffrn_reflns_limit_h_max 8
_diffrn_reflns_limit_h_min -7
_diffrn_reflns_limit_k_max 10
_diffrn_reflns_limit_k_min -10
_diffrn_reflns_limit_l_max 30
_diffrn_reflns_limit_l_min -30
_diffrn_reflns_number 35906
_diffrn_reflns_reduction_process
;
;
_diffrn_reflns_theta_full 25.24
_diffrn_reflns_theta_max 26.42
_diffrn_reflns_theta_min 2.57
_exptl_absorpt_coefficient_mu 0.082
_exptl_absorpt_correction_T_max 0.7454
_exptl_absorpt_correction_T_min 0.6140
_exptl_absorpt_correction_type multi-scan
_exptl_absorpt_process_details 'SADABS 2016/2, Bruker, 2016'
_exptl_crystal_colour colourless
_exptl_crystal_density_diffrn 1.269
_exptl_crystal_density_method 'Not Measured'
_exptl_crystal_description fragment
_exptl_crystal_F_000 544
_exptl_crystal_size_max 0.430
_exptl_crystal_size_mid 0.142
_exptl_crystal_size_min 0.032
_refine_diff_density_max 0.184
_refine_diff_density_min -0.197
_refine_diff_density_rms 0.040
_refine_ls_abs_structure_details 'Flack (1983)'
_refine_ls_abs_structure_Flack 0.4(17)
_refine_ls_extinction_method none
_refine_ls_goodness_of_fit_ref 1.111
_refine_ls_hydrogen_treatment constr
_refine_ls_matrix_type full
_refine_ls_number_parameters 175
_refine_ls_number_reflns 2734
_refine_ls_number_restraints 0
_refine_ls_restrained_S_all 1.111
_refine_ls_R_factor_all 0.0396
_refine_ls_R_factor_gt 0.0364
_refine_ls_shift/su_max 0.000
_refine_ls_shift/su_mean 0.000
_refine_ls_structure_factor_coef Fsqd
_refine_ls_weighting_details 'W=1/[\S^2^(FO^2^)+(0.0365P)^2^+0.4516P] WHERE P=(FO^2^+2FC^2^)/3'
_refine_ls_weighting_scheme calc
_refine_ls_wR_factor_gt 0.0871
_refine_ls_wR_factor_ref 0.0888
_reflns_number_gt 2578
_reflns_number_total 2734
_reflns_threshold_expression I>2\s(I)
_cod_data_source_file d2sc03159k2.cif
_cod_data_source_block compound_8a
_cod_database_code 1567705

loop_
_space_group_symop_id
_space_group_symop_operation_xyz
1 x,y,z
2 1/2-x,-y,1/2+z
3 1/2+x,1/2-y,-z
4 -x,1/2+y,1/2-z

loop_
_atom_site_aniso_label
_atom_site_aniso_U_11
_atom_site_aniso_U_22
_atom_site_aniso_U_33
_atom_site_aniso_U_23
_atom_site_aniso_U_13
_atom_site_aniso_U_12
O1 0.0301(9) 0.0195(8) 0.0249(8) 0.0014(6) 0.0068(7) 0.0064(7)
O2 0.0256(9) 0.0391(10) 0.0329(9) 0.0134(7) 0.0033(7) -0.0017(8)
C1 0.0353(14) 0.0171(10) 0.0241(11) -0.0030(8) 0.0056(10) -0.0023(10)
C2 0.0227(11) 0.0183(10) 0.0196(10) -0.0019(8) 0.0004(9) -0.0034(9)
C3 0.0236(12) 0.0137(9) 0.0205(10) -0.0007(8) 0.0015(9) -0.0035(8)
C4 0.0202(11) 0.0114(9) 0.0234(10) 0.0001(8) 0.0013(8) -0.0020(8)
C5 0.0270(13) 0.0186(10) 0.0241(11) 0.0021(8) 0.0029(10) 0.0046(9)
C6 0.0213(11) 0.0249(11) 0.0229(10) 0.0015(9) -0.0024(9) 0.0017(9)
C7 0.0224(12) 0.0203(10) 0.0261(11) -0.0013(9) 0.0014(9) 0.0038(9)
C8 0.0256(12) 0.0117(9) 0.0214(10) -0.0008(8) 0.0010(9) -0.0028(8)
C9 0.0215(12) 0.0098(9) 0.0227(10) 0.0015(8) -0.0004(9) -0.0031(8)
C10 0.0258(12) 0.0189(10) 0.0277(11) 0.0016(9) -0.0014(10) 0.0009(9)
C11 0.0364(14) 0.0228(11) 0.0230(11) 0.0037(9) -0.0062(10) -0.0022(10)
C12 0.0423(15) 0.0165(10) 0.0190(10) -0.0002(8) 0.0005(10) -0.0037(10)
C13 0.0313(13) 0.0146(10) 0.0252(11) -0.0016(8) 0.0038(9) -0.0016(10)
C14 0.0248(11) 0.0183(10) 0.0188(10) -0.0005(8) -0.0009(9) -0.0025(9)
C15 0.0266(12) 0.0145(9) 0.0236(10) 0.0042(8) -0.0016(9) -0.0009(9)
C16 0.0275(12) 0.0212(10) 0.0302(12) 0.0042(9) -0.0021(10) 0.0034(10)
C17 0.0369(14) 0.0278(11) 0.0211(11) 0.0008(9) -0.0009(10) -0.0082(11)

loop_
_atom_site_label
_atom_site_type_symbol
_atom_site_thermal_displace_type
_atom_site_fract_x
_atom_site_fract_y
_atom_site_fract_z
_atom_site_occupancy
_atom_site_U_iso_or_equiv
_atom_site_calc_flag
_atom_site_refinement_flags
_atom_site_disorder_assembly
_atom_site_disorder_group
O1 O Uani 0.4595(3) 0.31888(18) 0.36121(6) 1.000 0.0248(5) d . . .
O2 O Uani 0.6308(3) 0.6101(2) 0.28978(7) 1.000 0.0325(5) d . . .
C1 C Uani 0.2687(4) 0.2969(3) 0.33256(9) 1.000 0.0255(7) d . . .
C2 C Uani 0.1471(4) 0.4533(2) 0.33338(8) 1.000 0.0202(6) d . . .
C3 C Uani 0.1109(4) 0.4963(2) 0.39257(8) 1.000 0.0193(6) d . . .
C4 C Uani 0.2435(3) 0.4420(2) 0.43201(8) 1.000 0.0183(6) d . . .
C5 C Uani 0.4282(4) 0.3381(3) 0.41795(9) 1.000 0.0232(7) d . . .
C6 C Uani -0.0677(4) 0.5852(3) 0.40735(9) 1.000 0.0230(6) d . . .
C7 C Uani -0.1122(4) 0.6172(3) 0.46016(9) 1.000 0.0229(6) d . . .
C8 C Uani 0.0216(4) 0.5634(2) 0.50194(8) 1.000 0.0196(6) d . . .
C9 C Uani 0.2031(3) 0.4755(2) 0.48805(8) 1.000 0.0180(6) d . . .
C10 C Uani 0.3354(4) 0.4242(3) 0.53065(9) 1.000 0.0241(6) d . . .
C11 C Uani 0.2892(4) 0.4585(3) 0.58356(9) 1.000 0.0274(7) d . . .
C12 C Uani 0.1094(4) 0.5445(3) 0.59693(9) 1.000 0.0259(7) d . . .
C13 C Uani -0.0219(4) 0.5960(3) 0.55722(8) 1.000 0.0237(7) d . . .
C14 C Uani 0.2581(4) 0.5856(3) 0.29911(8) 1.000 0.0206(6) d . . .
C15 C Uani 0.4788(4) 0.6081(2) 0.31845(9) 1.000 0.0216(6) d . . .
C16 C Uani 0.1546(4) 0.7505(3) 0.30684(10) 1.000 0.0263(7) d . . .
C17 C Uani 0.2533(4) 0.5437(3) 0.23874(8) 1.000 0.0286(7) d . . .
H1A H Uiso 0.18625 0.21116 0.34989 1.000 0.0310 c RU . .
H1B H Uiso 0.29758 0.26503 0.29471 1.000 0.0310 c RU . .
H2 H Uiso 0.00862 0.43265 0.31650 1.000 0.0240 c RU . .
H5A H Uiso 0.55455 0.38597 0.43398 1.000 0.0280 c RU . .
H5B H Uiso 0.40865 0.23140 0.43451 1.000 0.0280 c RU . .
H6 H Uiso -0.15811 0.62330 0.37986 1.000 0.0280 c RU . .
H7 H Uiso -0.23366 0.67592 0.46906 1.000 0.0280 c RU . .
H10 H Uiso 0.45745 0.36545 0.52236 1.000 0.0290 c RU . .
H11 H Uiso 0.37994 0.42360 0.61148 1.000 0.0330 c RU . .
H12 H Uiso 0.07895 0.56699 0.63378 1.000 0.0310 c RU . .
H13 H Uiso -0.14328 0.65412 0.56663 1.000 0.0280 c RU . .
H15 H Uiso 0.49968 0.62184 0.35623 1.000 0.0260 c RU . .
H16A H Uiso 0.22154 0.82885 0.28306 1.000 0.0390 c RU . .
H16B H Uiso 0.16972 0.78440 0.34461 1.000 0.0390 c RU . .
H16C H Uiso 0.00691 0.74291 0.29775 1.000 0.0390 c RU . .
H17A H Uiso 0.32456 0.62744 0.21812 1.000 0.0430 c RU . .
H17B H Uiso 0.10893 0.53585 0.22657 1.000 0.0430 c RU . .
H17C H Uiso 0.32336 0.44118 0.23293 1.000 0.0430 c RU . .

loop_
_atom_type_symbol
_atom_type_description
_atom_type_scat_dispersion_real
_atom_type_scat_dispersion_imag
_atom_type_scat_source
C C 0.0033 0.0016 ' International Tables Vol C Tables 4.2.6.8 and 6.1.1.4'
H H 0.0000 0.0000 ' International Tables Vol C Tables 4.2.6.8 and 6.1.1.4'
O O 0.0106 0.0060 ' International Tables Vol C Tables 4.2.6.8 and 6.1.1.4'

loop_
_geom_angle_atom_site_label_1
_geom_angle_atom_site_label_2
_geom_angle_atom_site_label_3
_geom_angle
_geom_angle_site_symmetry_1
_geom_angle_site_symmetry_2
_geom_angle_site_symmetry_3
_geom_angle_publ_flag
C1 O1 C5 112.30(19) . . . yes
O1 C1 C2 108.95(19) . . . yes
C1 C2 C3 107.09(16) . . . no
C1 C2 C14 111.4(2) . . . no
C3 C2 C14 114.95(16) . . . no
C2 C3 C4 120.5(2) . . . no
C2 C3 C6 119.7(2) . . . no
C4 C3 C6 119.72(19) . . . no
C3 C4 C5 121.08(18) . . . no
C3 C4 C9 120.44(18) . . . no
C5 C4 C9 118.40(17) . . . no
O1 C5 C4 113.68(19) . . . yes
C3 C6 C7 121.4(2) . . . no
C6 C7 C8 120.4(2) . . . no
C7 C8 C9 119.21(19) . . . no
C7 C8 C13 121.3(2) . . . no
C9 C8 C13 119.5(2) . . . no
C4 C9 C8 118.82(17) . . . no
C4 C9 C10 123.11(18) . . . no
C8 C9 C10 118.07(19) . . . no
C9 C10 C11 120.8(2) . . . no
C10 C11 C12 120.7(2) . . . no
C11 C12 C13 120.3(2) . . . no
C8 C13 C12 120.5(2) . . . no
C2 C14 C15 110.29(18) . . . no
C2 C14 C16 111.54(19) . . . no
C2 C14 C17 110.81(19) . . . no
C15 C14 C16 104.84(19) . . . no
C15 C14 C17 110.8(2) . . . no
C16 C14 C17 108.42(19) . . . no
O2 C15 C14 125.4(2) . . . yes
O1 C1 H1A 110.00 . . . no
O1 C1 H1B 110.00 . . . no
C2 C1 H1A 110.00 . . . no
C2 C1 H1B 110.00 . . . no
H1A C1 H1B 108.00 . . . no
C1 C2 H2 108.00 . . . no
C3 C2 H2 108.00 . . . no
C14 C2 H2 108.00 . . . no
O1 C5 H5A 109.00 . . . no
O1 C5 H5B 109.00 . . . no
C4 C5 H5A 109.00 . . . no
C4 C5 H5B 109.00 . . . no
H5A C5 H5B 108.00 . . . no
C3 C6 H6 119.00 . . . no
C7 C6 H6 119.00 . . . no
C6 C7 H7 120.00 . . . no
C8 C7 H7 120.00 . . . no
C9 C10 H10 120.00 . . . no
C11 C10 H10 120.00 . . . no
C10 C11 H11 120.00 . . . no
C12 C11 H11 120.00 . . . no
C11 C12 H12 120.00 . . . no
C13 C12 H12 120.00 . . . no
C8 C13 H13 120.00 . . . no
C12 C13 H13 120.00 . . . no
O2 C15 H15 117.00 . . . no
C14 C15 H15 117.00 . . . no
C14 C16 H16A 109.00 . . . no
C14 C16 H16B 109.00 . . . no
C14 C16 H16C 109.00 . . . no
H16A C16 H16B 109.00 . . . no
H16A C16 H16C 109.00 . . . no
H16B C16 H16C 109.00 . . . no
C14 C17 H17A 109.00 . . . no
C14 C17 H17B 109.00 . . . no
C14 C17 H17C 109.00 . . . no
H17A C17 H17B 109.00 . . . no
H17A C17 H17C 109.00 . . . no
H17B C17 H17C 110.00 . . . no

loop_
_geom_bond_atom_site_label_1
_geom_bond_atom_site_label_2
_geom_bond_distance
_geom_bond_site_symmetry_1
_geom_bond_site_symmetry_2
_geom_bond_publ_flag
O1 C1 1.431(3) . . yes
O1 C5 1.425(3) . . yes
O2 C15 1.209(3) . . yes
C1 C2 1.525(3) . . no
C2 C3 1.524(3) . . no
C2 C14 1.566(3) . . no
C3 C4 1.373(3) . . no
C3 C6 1.418(3) . . no
C4 C5 1.514(3) . . no
C4 C9 1.436(3) . . no
C6 C7 1.362(3) . . no
C7 C8 1.418(3) . . no
C8 C9 1.424(3) . . no
C8 C13 1.421(3) . . no
C9 C10 1.421(3) . . no
C10 C11 1.371(3) . . no
C11 C12 1.403(4) . . no
C12 C13 1.365(3) . . no
C14 C15 1.512(4) . . no
C14 C16 1.544(4) . . no
C14 C17 1.532(3) . . no
C1 H1A 0.9900 . . no
C1 H1B 0.9900 . . no
C2 H2 1.0000 . . no
C5 H5A 0.9900 . . no
C5 H5B 0.9900 . . no
C6 H6 0.9500 . . no
C7 H7 0.9500 . . no
C10 H10 0.9500 . . no
C11 H11 0.9500 . . no
C12 H12 0.9500 . . no
C13 H13 0.9500 . . no
C15 H15 0.9500 . . no
C16 H16A 0.9800 . . no
C16 H16B 0.9800 . . no
C16 H16C 0.9800 . . no
C17 H17A 0.9800 . . no
C17 H17B 0.9800 . . no
C17 H17C 0.9800 . . no

loop_
_geom_hbond_atom_site_label_D
_geom_hbond_atom_site_label_H
_geom_hbond_atom_site_label_A
_geom_hbond_distance_DH
_geom_hbond_distance_HA
_geom_hbond_distance_DA
_geom_hbond_angle_DHA
_geom_hbond_site_symmetry_A
_geom_hbond_publ_flag
C1 H1B O2 0.9900 2.5000 3.463(3) 164.00 4_645 yes

loop_
_geom_torsion_atom_site_label_1
_geom_torsion_atom_site_label_2
_geom_torsion_atom_site_label_3
_geom_torsion_atom_site_label_4
_geom_torsion
_geom_torsion_site_symmetry_1
_geom_torsion_site_symmetry_2
_geom_torsion_site_symmetry_3
_geom_torsion_site_symmetry_4
_geom_torsion_publ_flag
C5 O1 C1 C2 69.6(2) . . . . no
C1 O1 C5 C4 -40.9(3) . . . . no
O1 C1 C2 C3 -58.8(2) . . . . no
O1 C1 C2 C14 67.7(2) . . . . no
C1 C2 C3 C4 25.5(3) . . . . no
C1 C2 C3 C6 -150.8(2) . . . . no
C14 C2 C3 C4 -98.8(2) . . . . no
C14 C2 C3 C6 84.9(3) . . . . no
C1 C2 C14 C15 -55.2(2) . . . . no
C1 C2 C14 C16 -171.26(19) . . . . no
C1 C2 C14 C17 67.9(2) . . . . no
C3 C2 C14 C15 66.8(3) . . . . no
C3 C2 C14 C16 -49.3(3) . . . . no
C3 C2 C14 C17 -170.1(2) . . . . no
C2 C3 C4 C5 -0.1(3) . . . . no
C2 C3 C4 C9 -176.68(17) . . . . no
C6 C3 C4 C5 176.2(2) . . . . no
C6 C3 C4 C9 -0.4(3) . . . . no
C2 C3 C6 C7 175.8(2) . . . . no
C4 C3 C6 C7 -0.5(3) . . . . no
C3 C4 C5 O1 6.2(3) . . . . no
C9 C4 C5 O1 -177.18(17) . . . . no
C3 C4 C9 C8 1.1(3) . . . . no
C3 C4 C9 C10 -179.3(2) . . . . no
C5 C4 C9 C8 -175.55(18) . . . . no
C5 C4 C9 C10 4.1(3) . . . . no
C3 C6 C7 C8 0.7(4) . . . . no
C6 C7 C8 C9 0.0(3) . . . . no
C6 C7 C8 C13 179.8(2) . . . . no
C7 C8 C9 C4 -0.9(3) . . . . no
C7 C8 C9 C10 179.5(2) . . . . no
C13 C8 C9 C4 179.29(19) . . . . no
C13 C8 C9 C10 -0.4(3) . . . . no
C7 C8 C13 C12 -179.5(2) . . . . no
C9 C8 C13 C12 0.4(3) . . . . no
C4 C9 C10 C11 -179.6(2) . . . . no
C8 C9 C10 C11 0.0(3) . . . . no
C9 C10 C11 C12 0.3(4) . . . . no
C10 C11 C12 C13 -0.3(4) . . . . no
C11 C12 C13 C8 0.0(4) . . . . no
C2 C14 C15 O2 130.4(2) . . . . no
C16 C14 C15 O2 -109.4(2) . . . . no
C17 C14 C15 O2 7.4(3) . . . . no
